data_4331075
loop_
_publ_author_name
'Jens Beckmann'
'Jens Bolsinger'
'Andrew Duthie'
'Pamela Finke'
'Enno Lork'
'Carsten L\"udtke'
'Ole Mallow'
'Stefan Mebs'

_publ_contact_author_name
;
;
_publ_section_title
;
 Mesityltellurenyl Cations Stabilized by Triphenylpnictogens
 [MesTe(EPh3)]+ (E = P, As, Sb)
;
_journal_name_full 'Inorganic Chemistry'
_journal_page_first 12395
_journal_page_last 12406
_journal_paper_doi 10.1021/ic3017722
_journal_volume 51
_journal_year 2012
_chemical_formula_moiety 'C27 H26 As Te, C F3 O3 S'
_chemical_formula_sum 'C28 H26 As F3 O3 S Te'
_chemical_formula_weight 702.07
_chemical_name_systematic
;
 ? 
;
_space_group_crystal_system monoclinic
_space_group_IT_number 14
_space_group_name_Hall '-P 2yn'
_space_group_name_H-M_alt 'P 1 21/n 1'
_symmetry_space_group_name_Hall '-P 2yn'
_symmetry_space_group_name_H-M 'P 1 21/n 1'
_atom_sites_solution_hydrogens geom
_atom_sites_solution_primary direct
_atom_sites_solution_secondary difmap
_audit_creation_date 2012-01-19
_audit_creation_method
;
  Olex2 1.2-alpha
  (compiled 2012.01.17 svn.r2163, GUI svn.r4040)
;
_cell_angle_alpha 90.00
_cell_angle_beta 108.07(2)
_cell_angle_gamma 90.00
_cell_formula_units_Z 4
_cell_length_a 14.588(3)
_cell_length_b 11.452(3)
_cell_length_c 17.293(5)
_cell_measurement_reflns_used 39
_cell_measurement_temperature 173(2)
_cell_measurement_theta_max 12.496
_cell_measurement_theta_min 3.707
_cell_volume 2746.5(13)
_computing_cell_refinement 'Siemens XSCAnS'
_computing_data_collection 'Siemens XSCAnS'
_computing_data_reduction 'Siemens XSCAnS'
_computing_molecular_graphics
;
O. V. Dolomanov, L. J. Bourhis, R. J. Gildea, J. A. K. Howard and H. Puschmann,
OLEX2: a complete structure solution, refinement and analysis program.
J. Appl. Cryst. (2009). 42, 339-341.
;
_computing_publication_material
;
O. V. Dolomanov, L. J. Bourhis, R. J. Gildea, J. A. K. Howard and H. Puschmann,
OLEX2: a complete structure solution, refinement and analysis program.
J. Appl. Cryst. (2009). 42, 339-341.
;
_computing_structure_refinement
;
XL, G.M. Sheldrick, Acta Cryst.
(2008). A64, 112-122
;
_computing_structure_solution
;
XS, G.M. Sheldrick, Acta Cryst.
(2008). A64, 112-122
;
_diffrn_ambient_temperature 173(2)
_diffrn_measured_fraction_theta_full 0.985
_diffrn_measured_fraction_theta_max 0.985
_diffrn_measurement_device_type 'Siemens P4'
_diffrn_measurement_method '2\q/\w scans'
_diffrn_radiation_monochromator graphite
_diffrn_radiation_type MoK\a
_diffrn_radiation_wavelength 0.71073
_diffrn_reflns_av_R_equivalents 0.0261
_diffrn_reflns_av_unetI/netI 0.0324
_diffrn_reflns_limit_h_max 18
_diffrn_reflns_limit_h_min -18
_diffrn_reflns_limit_k_max 1
_diffrn_reflns_limit_k_min -14
_diffrn_reflns_limit_l_max 22
_diffrn_reflns_limit_l_min -22
_diffrn_reflns_number 13808
_diffrn_reflns_theta_full 27.51
_diffrn_reflns_theta_max 27.51
_diffrn_reflns_theta_min 2.83
_diffrn_source 'normal-focus sealed tube'
_diffrn_standards_decay_% 'random variation +/-2.0'
_diffrn_standards_interval_count 197
_diffrn_standards_interval_time 197
_diffrn_standards_number 3
_exptl_absorpt_coefficient_mu 2.403
_exptl_absorpt_correction_T_max 0.846
_exptl_absorpt_correction_T_min 0.511
_exptl_absorpt_correction_type refdelf
_exptl_absorpt_process_details 'Stuart & Walker, Acta Cryst A, 1983'
_exptl_crystal_colour orange
_exptl_crystal_density_diffrn 1.698
_exptl_crystal_F_000 1384
_exptl_crystal_size_max 1.0
_exptl_crystal_size_mid 0.8
_exptl_crystal_size_min 0.8
_refine_diff_density_max 0.586
_refine_diff_density_min -0.736
_refine_diff_density_rms 0.077
_refine_ls_extinction_method none
_refine_ls_goodness_of_fit_ref 1.095
_refine_ls_hydrogen_treatment constr
_refine_ls_matrix_type full
_refine_ls_number_parameters 337
_refine_ls_number_reflns 6209
_refine_ls_number_restraints 0
_refine_ls_restrained_S_all 1.095
_refine_ls_R_factor_all 0.0320
_refine_ls_R_factor_gt 0.0264
_refine_ls_shift/su_max 0.001
_refine_ls_shift/su_mean 0.000
_refine_ls_structure_factor_coef Fsqd
_refine_ls_weighting_details 'calc w=1/[\s^2^(Fo^2^)+(0.0266P)^2^+1.4686P] where P=(Fo^2^+2Fc^2^)/3'
_refine_ls_weighting_scheme calc
_refine_ls_wR_factor_gt 0.0647
_refine_ls_wR_factor_ref 0.0667
_reflns_number_gt 5534
_reflns_number_total 6209
_reflns_threshold_expression >2sigma(I)
_cod_data_source_file ic3017722_si_003.cif
_cod_data_source_block 3
_cod_depositor_comments
;
The following automatic conversions were performed:

'_exptl_absorpt_correction_type' value 'refdelF' changed to 'refdelf'
according to the built-in table from CIF Core dictionary named
'cif_core.dic' version 2.4.1 from 2010-06-29.

Automatic conversion script
Id: cif_fix_values 1891 2012-01-12 08:04:46Z andrius 
;
_cod_original_cell_volume 2746.5(12)
_cod_database_code 4331075

loop_
_space_group_symop_id
_space_group_symop_operation_xyz
1 'x, y, z'
2 '-x+1/2, y+1/2, -z+1/2'
3 '-x, -y, -z'
4 'x-1/2, -y-1/2, z-1/2'

loop_
_atom_site_label
_atom_site_type_symbol
_atom_site_fract_x
_atom_site_fract_y
_atom_site_fract_z
_atom_site_U_iso_or_equiv
_atom_site_adp_type
_atom_site_occupancy
_atom_site_symmetry_multiplicity
_atom_site_calc_flag
_atom_site_refinement_flags
Te1 Te 0.165073(11) 0.536824(13) 0.108569(9) 0.02381(5) Uani 1 1 d .
As1 As 0.319751(17) 0.51917(2) 0.066996(14) 0.02147(6) Uani 1 1 d .
C10 C 0.16186(16) 0.7213(2) 0.09460(13) 0.0224(5) Uani 1 1 d .
C11 C 0.21595(16) 0.7922(2) 0.15864(14) 0.0240(5) Uani 1 1 d .
C12 C 0.21510(17) 0.9119(2) 0.14611(14) 0.0257(5) Uani 1 1 d .
H12 H 0.2524 0.9606 0.1888 0.031 Uiso 1 1 calc R
C13 C 0.16143(19) 0.9628(2) 0.07308(16) 0.0278(5) Uani 1 1 d .
C14 C 0.10775(18) 0.8908(2) 0.01144(15) 0.0284(5) Uani 1 1 d .
H14 H 0.0699 0.9250 -0.0382 0.034 Uiso 1 1 calc R
C15 C 0.10726(17) 0.7690(2) 0.01964(14) 0.0259(5) Uani 1 1 d .
C16 C 0.2764(2) 0.7432(2) 0.23990(15) 0.0325(5) Uani 1 1 d .
H16A H 0.3075 0.8074 0.2760 0.049 Uiso 1 1 calc R
H16B H 0.3259 0.6911 0.2316 0.049 Uiso 1 1 calc R
H16C H 0.2350 0.6993 0.2646 0.049 Uiso 1 1 calc R
C17 C 0.1631(2) 1.0933(2) 0.06108(18) 0.0376(6) Uani 1 1 d .
H17A H 0.1274 1.1318 0.0934 0.056 Uiso 1 1 calc R
H17B H 0.1331 1.1118 0.0034 0.056 Uiso 1 1 calc R
H17C H 0.2301 1.1208 0.0786 0.056 Uiso 1 1 calc R
C18 C 0.0502(2) 0.6967(3) -0.05181(17) 0.0424(7) Uani 1 1 d .
H18A H 0.0935 0.6429 -0.0676 0.064 Uiso 1 1 calc R
H18B H 0.0188 0.7482 -0.0976 0.064 Uiso 1 1 calc R
H18C H 0.0011 0.6519 -0.0367 0.064 Uiso 1 1 calc R
C20 C 0.31861(17) 0.3734(2) 0.01228(14) 0.0237(5) Uani 1 1 d .
C21 C 0.39646(18) 0.2978(2) 0.03629(17) 0.0327(5) Uani 1 1 d .
H21 H 0.4495 0.3147 0.0831 0.039 Uiso 1 1 calc R
C22 C 0.3963(2) 0.1977(3) -0.0084(2) 0.0409(7) Uani 1 1 d .
H22 H 0.4493 0.1452 0.0079 0.049 Uiso 1 1 calc R
C23 C 0.3188(2) 0.1734(2) -0.07704(18) 0.0388(6) Uani 1 1 d .
H23 H 0.3198 0.1057 -0.1085 0.047 Uiso 1 1 calc R
C24 C 0.2404(2) 0.2478(2) -0.09964(16) 0.0366(6) Uani 1 1 d .
H24 H 0.1871 0.2302 -0.1461 0.044 Uiso 1 1 calc R
C25 C 0.23882(18) 0.3477(2) -0.05513(15) 0.0289(5) Uani 1 1 d .
H25 H 0.1844 0.3981 -0.0701 0.035 Uiso 1 1 calc R
C30 C 0.33042(16) 0.6416(2) -0.00553(14) 0.0238(5) Uani 1 1 d .
C31 C 0.34108(18) 0.7559(2) 0.02231(16) 0.0294(5) Uani 1 1 d .
H31 H 0.3464 0.7723 0.0774 0.035 Uiso 1 1 calc R
C32 C 0.34391(19) 0.8458(2) -0.03012(18) 0.0357(6) Uani 1 1 d .
H32 H 0.3504 0.9243 -0.0113 0.043 Uiso 1 1 calc R
C33 C 0.33726(19) 0.8213(3) -0.11022(17) 0.0376(6) Uani 1 1 d .
H33 H 0.3389 0.8832 -0.1464 0.045 Uiso 1 1 calc R
C34 C 0.3283(2) 0.7075(3) -0.13759(17) 0.0385(6) Uani 1 1 d .
H34 H 0.3254 0.6913 -0.1922 0.046 Uiso 1 1 calc R
C35 C 0.32354(19) 0.6167(2) -0.08596(15) 0.0317(5) Uani 1 1 d .
H35 H 0.3157 0.5385 -0.1052 0.038 Uiso 1 1 calc R
C40 C 0.43467(17) 0.5224(2) 0.15967(15) 0.0262(5) Uani 1 1 d .
C41 C 0.4359(2) 0.4555(3) 0.22612(16) 0.0362(6) Uani 1 1 d .
H41 H 0.3818 0.4089 0.2254 0.043 Uiso 1 1 calc R
C42 C 0.5178(2) 0.4571(3) 0.29457(18) 0.0436(7) Uani 1 1 d .
H42 H 0.5197 0.4112 0.3408 0.052 Uiso 1 1 calc R
C43 C 0.5955(2) 0.5248(3) 0.29498(19) 0.0431(7) Uani 1 1 d .
H43 H 0.6508 0.5261 0.3419 0.052 Uiso 1 1 calc R
C44 C 0.5942(2) 0.5912(3) 0.22792(18) 0.0433(7) Uani 1 1 d .
H44 H 0.6486 0.6374 0.2287 0.052 Uiso 1 1 calc R
C45 C 0.51339(19) 0.5903(2) 0.15938(17) 0.0338(6) Uani 1 1 d .
H45 H 0.5120 0.6354 0.1129 0.041 Uiso 1 1 calc R
S1 S 0.00797(5) 0.59463(6) 0.24042(4) 0.03237(14) Uani 1 1 d .
F1 F -0.11462(15) 0.4263(2) 0.23611(15) 0.0766(7) Uani 1 1 d .
F2 F -0.01450(16) 0.45738(19) 0.35424(12) 0.0617(6) Uani 1 1 d .
F3 F 0.03203(17) 0.36915(17) 0.26343(15) 0.0666(6) Uani 1 1 d .
O1 O 0.00108(15) 0.5719(2) 0.15641(12) 0.0419(5) Uani 1 1 d .
O2 O 0.10412(16) 0.6138(2) 0.29343(13) 0.0497(5) Uani 1 1 d .
O3 O -0.06460(18) 0.6715(2) 0.25095(14) 0.0584(7) Uani 1 1 d .
C1 C -0.0241(2) 0.4548(3) 0.2748(2) 0.0425(7) Uani 1 1 d .

loop_
_atom_site_aniso_label
_atom_site_aniso_U_11
_atom_site_aniso_U_22
_atom_site_aniso_U_33
_atom_site_aniso_U_23
_atom_site_aniso_U_13
_atom_site_aniso_U_12
Te1 0.02417(9) 0.02214(8) 0.02553(9) -0.00044(6) 0.00831(6) -0.00240(6)
As1 0.02239(12) 0.02186(11) 0.01971(11) 0.00042(9) 0.00589(9) -0.00101(9)
C10 0.0223(11) 0.0232(11) 0.0232(11) -0.0013(9) 0.0092(9) 0.0006(9)
C11 0.0230(11) 0.0286(11) 0.0198(10) -0.0025(9) 0.0057(9) -0.0018(9)
C12 0.0278(12) 0.0265(11) 0.0222(11) -0.0062(9) 0.0068(9) -0.0037(10)
C13 0.0317(13) 0.0247(12) 0.0290(12) -0.0004(10) 0.0122(10) 0.0006(10)
C14 0.0293(12) 0.0294(12) 0.0234(11) 0.0024(10) 0.0038(10) 0.0037(10)
C15 0.0237(11) 0.0276(12) 0.0248(12) -0.0012(9) 0.0054(9) 0.0005(9)
C16 0.0385(14) 0.0298(12) 0.0232(12) -0.0015(10) 0.0010(10) -0.0041(11)
C17 0.0424(15) 0.0269(13) 0.0391(15) -0.0001(11) 0.0062(12) 0.0007(11)
C18 0.0476(17) 0.0362(14) 0.0299(14) -0.0044(12) -0.0076(12) 0.0020(13)
C20 0.0258(11) 0.0215(11) 0.0237(11) 0.0012(9) 0.0077(9) -0.0016(9)
C21 0.0261(12) 0.0297(12) 0.0414(15) 0.0012(11) 0.0092(11) -0.0002(10)
C22 0.0322(14) 0.0316(14) 0.0614(19) -0.0014(13) 0.0181(13) 0.0070(11)
C23 0.0507(17) 0.0265(13) 0.0451(16) -0.0078(12) 0.0236(14) -0.0011(12)
C24 0.0446(16) 0.0323(13) 0.0289(13) -0.0025(11) 0.0054(11) -0.0037(12)
C25 0.0316(13) 0.0256(12) 0.0264(12) 0.0005(10) 0.0045(10) 0.0016(10)
C30 0.0214(11) 0.0255(11) 0.0252(11) 0.0047(9) 0.0080(9) -0.0001(9)
C31 0.0299(12) 0.0293(12) 0.0322(13) 0.0000(10) 0.0145(10) -0.0012(10)
C32 0.0332(13) 0.0263(12) 0.0519(17) 0.0053(12) 0.0197(12) 0.0011(11)
C33 0.0339(14) 0.0403(15) 0.0404(15) 0.0180(12) 0.0141(12) 0.0006(12)
C34 0.0406(15) 0.0487(17) 0.0266(13) 0.0078(12) 0.0113(11) -0.0057(13)
C35 0.0346(13) 0.0347(13) 0.0268(12) -0.0001(11) 0.0110(10) -0.0045(11)
C40 0.0248(12) 0.0286(12) 0.0228(11) -0.0016(9) 0.0039(9) 0.0008(9)
C41 0.0337(14) 0.0440(15) 0.0283(13) 0.0027(11) 0.0060(11) -0.0034(12)
C42 0.0439(16) 0.0531(18) 0.0279(14) 0.0073(13) 0.0025(12) 0.0042(14)
C43 0.0310(14) 0.0544(19) 0.0350(15) -0.0055(13) -0.0030(11) 0.0042(13)
C44 0.0265(13) 0.0536(18) 0.0437(16) -0.0022(14) 0.0019(12) -0.0079(13)
C45 0.0297(13) 0.0371(14) 0.0330(13) -0.0011(11) 0.0071(10) -0.0047(11)
S1 0.0327(3) 0.0366(3) 0.0306(3) 0.0038(3) 0.0140(3) 0.0067(3)
F1 0.0455(11) 0.0910(17) 0.0845(16) 0.0116(14) 0.0076(11) -0.0293(12)
F2 0.0706(14) 0.0737(14) 0.0462(11) 0.0239(10) 0.0261(10) 0.0076(11)
F3 0.0824(15) 0.0386(10) 0.0854(16) 0.0073(10) 0.0356(13) 0.0131(10)
O1 0.0397(11) 0.0578(13) 0.0313(10) 0.0034(10) 0.0155(8) 0.0058(10)
O2 0.0406(11) 0.0631(15) 0.0423(12) -0.0066(11) 0.0085(9) -0.0116(11)
O3 0.0692(16) 0.0585(15) 0.0603(14) 0.0201(12) 0.0385(13) 0.0352(13)
C1 0.0376(15) 0.0461(17) 0.0449(17) 0.0068(13) 0.0141(13) 0.0007(13)

loop_
_atom_type_symbol
_atom_type_description
_atom_type_scat_dispersion_real
_atom_type_scat_dispersion_imag
_atom_type_scat_source
C C 0.0033 0.0016 'International Tables Vol C Tables 4.2.6.8 and 6.1.1.4'
H H 0.0000 0.0000 'International Tables Vol C Tables 4.2.6.8 and 6.1.1.4'
O O 0.0106 0.0060 'International Tables Vol C Tables 4.2.6.8 and 6.1.1.4'
F F 0.0171 0.0103 'International Tables Vol C Tables 4.2.6.8 and 6.1.1.4'
S S 0.1246 0.1234 'International Tables Vol C Tables 4.2.6.8 and 6.1.1.4'
As As 0.0499 2.0058 'International Tables Vol C Tables 4.2.6.8 and 6.1.1.4'
Te Te -0.5308 1.6751 'International Tables Vol C Tables 4.2.6.8 and 6.1.1.4'

loop_
_geom_angle_atom_site_label_1
_geom_angle_atom_site_label_2
_geom_angle_atom_site_label_3
_geom_angle
C10 Te1 As1 92.10(6)
C20 As1 Te1 109.36(7)
C20 As1 C30 107.68(10)
C20 As1 C40 107.44(10)
C30 As1 Te1 112.34(7)
C30 As1 C40 107.65(10)
C40 As1 Te1 112.16(8)
C11 C10 Te1 119.90(17)
C11 C10 C15 121.5(2)
C15 C10 Te1 118.54(17)
C10 C11 C16 122.7(2)
C12 C11 C10 118.2(2)
C12 C11 C16 119.0(2)
C11 C12 C13 122.1(2)
C12 C13 C17 120.7(2)
C14 C13 C12 118.3(2)
C14 C13 C17 120.9(2)
C13 C14 C15 122.3(2)
C10 C15 C18 123.7(2)
C14 C15 C10 117.5(2)
C14 C15 C18 118.9(2)
C21 C20 As1 121.04(18)
C21 C20 C25 120.7(2)
C25 C20 As1 118.16(18)
C22 C21 C20 119.4(2)
C21 C22 C23 120.2(3)
C24 C23 C22 120.1(3)
C25 C24 C23 120.5(3)
C24 C25 C20 119.0(2)
C31 C30 As1 119.06(18)
C31 C30 C35 120.4(2)
C35 C30 As1 120.49(19)
C32 C31 C30 119.9(2)
C31 C32 C33 119.8(3)
C34 C33 C32 120.3(2)
C33 C34 C35 120.4(3)
C34 C35 C30 119.1(3)
C41 C40 As1 117.79(19)
C41 C40 C45 121.2(2)
C45 C40 As1 121.01(19)
C40 C41 C42 119.1(3)
C43 C42 C41 120.0(3)
C42 C43 C44 120.7(3)
C43 C44 C45 119.9(3)
C40 C45 C44 119.1(3)
O1 S1 C1 102.99(15)
O2 S1 O1 114.73(13)
O2 S1 C1 103.03(14)
O3 S1 O1 114.47(13)
O3 S1 O2 116.08(16)
O3 S1 C1 102.98(15)
F1 C1 S1 111.7(2)
F1 C1 F2 107.1(3)
F1 C1 F3 107.9(3)
F2 C1 S1 111.2(2)
F3 C1 S1 111.6(2)
F3 C1 F2 107.1(3)

loop_
_geom_bond_atom_site_label_1
_geom_bond_atom_site_label_2
_geom_bond_distance
Te1 As1 2.5799(6)
Te1 C10 2.126(2)
As1 C20 1.916(2)
As1 C30 1.920(2)
As1 C40 1.927(2)
C10 C11 1.402(3)
C10 C15 1.404(3)
C11 C12 1.387(3)
C11 C16 1.516(3)
C12 C13 1.391(3)
C13 C14 1.383(4)
C13 C17 1.510(4)
C14 C15 1.402(3)
C15 C18 1.506(4)
C20 C21 1.385(3)
C20 C25 1.399(3)
C21 C22 1.383(4)
C22 C23 1.389(4)
C23 C24 1.383(4)
C24 C25 1.383(4)
C30 C31 1.386(3)
C30 C35 1.393(3)
C31 C32 1.381(4)
C32 C33 1.387(4)
C33 C34 1.379(4)
C34 C35 1.387(4)
C40 C41 1.377(4)
C40 C45 1.388(4)
C41 C42 1.397(4)
C42 C43 1.372(5)
C43 C44 1.382(5)
C44 C45 1.389(4)
S1 O1 1.448(2)
S1 O2 1.435(2)
S1 O3 1.431(2)
S1 C1 1.819(3)
F1 C1 1.323(4)
F2 C1 1.338(4)
F3 C1 1.331(4)

loop_
_geom_torsion_atom_site_label_1
_geom_torsion_atom_site_label_2
_geom_torsion_atom_site_label_3
_geom_torsion_atom_site_label_4
_geom_torsion
Te1 As1 C20 C21 -128.31(19)
Te1 As1 C20 C25 54.7(2)
Te1 As1 C30 C31 65.0(2)
Te1 As1 C30 C35 -112.36(19)
Te1 As1 C40 C41 45.1(2)
Te1 As1 C40 C45 -134.8(2)
Te1 C10 C11 C12 177.45(18)
Te1 C10 C11 C16 -1.3(3)
Te1 C10 C15 C14 -178.83(18)
Te1 C10 C15 C18 0.2(3)
As1 Te1 C10 C11 -84.75(18)
As1 Te1 C10 C15 93.30(17)
As1 C20 C21 C22 -175.1(2)
As1 C20 C25 C24 174.43(19)
As1 C30 C31 C32 -176.68(19)
As1 C30 C35 C34 177.9(2)
As1 C40 C41 C42 -179.3(2)
As1 C40 C45 C44 179.2(2)
C10 Te1 As1 C20 -148.18(9)
C10 Te1 As1 C30 -28.68(10)
C10 Te1 As1 C40 92.74(10)
C10 C11 C12 C13 1.1(4)
C11 C10 C15 C14 -0.8(3)
C11 C10 C15 C18 178.2(3)
C11 C12 C13 C14 -0.2(4)
C11 C12 C13 C17 -179.2(2)
C12 C13 C14 C15 -1.3(4)
C13 C14 C15 C10 1.8(4)
C13 C14 C15 C18 -177.4(3)
C15 C10 C11 C12 -0.5(3)
C15 C10 C11 C16 -179.3(2)
C16 C11 C12 C13 179.9(2)
C17 C13 C14 C15 177.7(2)
C20 As1 C30 C31 -174.53(19)
C20 As1 C30 C35 8.1(2)
C20 As1 C40 C41 -75.1(2)
C20 As1 C40 C45 105.0(2)
C20 C21 C22 C23 0.3(4)
C21 C20 C25 C24 -2.6(4)
C21 C22 C23 C24 -1.8(5)
C22 C23 C24 C25 1.1(4)
C23 C24 C25 C20 1.1(4)
C25 C20 C21 C22 1.9(4)
C30 As1 C20 C21 109.4(2)
C30 As1 C20 C25 -67.7(2)
C30 As1 C40 C41 169.1(2)
C30 As1 C40 C45 -10.7(2)
C30 C31 C32 C33 -0.8(4)
C31 C30 C35 C34 0.5(4)
C31 C32 C33 C34 -0.3(4)
C32 C33 C34 C35 1.6(4)
C33 C34 C35 C30 -1.7(4)
C35 C30 C31 C32 0.7(4)
C40 As1 C20 C21 -6.3(2)
C40 As1 C20 C25 176.62(18)
C40 As1 C30 C31 -59.0(2)
C40 As1 C30 C35 123.7(2)
C40 C41 C42 C43 0.1(5)
C41 C40 C45 C44 -0.7(4)
C41 C42 C43 C44 -0.6(5)
C42 C43 C44 C45 0.4(5)
C43 C44 C45 C40 0.2(5)
C45 C40 C41 C42 0.5(4)
O1 S1 C1 F1 -65.0(3)
O1 S1 C1 F2 175.4(2)
O1 S1 C1 F3 55.8(3)
O2 S1 C1 F1 175.4(2)
O2 S1 C1 F2 55.8(2)
O2 S1 C1 F3 -63.8(3)
O3 S1 C1 F1 54.3(3)
O3 S1 C1 F2 -65.3(2)
O3 S1 C1 F3 175.1(2)
